data_4345254
loop_
_publ_author_name
'Auer, Henry'
'Guehne, Robin'
'Bertmer, Marco'
'Weber, Sebastian'
'Wenderoth, Patrick'
'Hansen, Thomas'
'Hase, J\"urgen'
'Holger Kohlmann'

_publ_section_title
;
 Hydrides of Alkaline-earth-Tetrel (AeTt) Zintl phases PART I: Covalent
 Tt-H Bonds from Silicon to Tin
;
_journal_issue 3
_journal_name_full 'Inorganic Chemistry'
_journal_page_first 1061
_journal_page_last 1071
_journal_volume 56
_journal_year 2017
_chemical_formula_sum 'D1.2 Ge Sr'
_chemical_formula_weight 162.6
_chemical_name_systematic ' ?'
_space_group_IT_number 62
_symmetry_cell_setting orthorhombic
_symmetry_space_group_name_Hall '-P 2ac 2n'
_symmetry_space_group_name_H-M 'P n m a'
_cell_angle_alpha 90.00000
_cell_angle_beta 90.00000
_cell_angle_gamma 90.00000
_cell_formula_units_Z 12
_cell_length_a 15.2694(11)
_cell_length_b 4.0600(2)
_cell_length_c 11.9108(9)
_cell_measurement_reflns_used 487
_cell_measurement_temperature 297(2)
_cell_measurement_theta_max 147
_cell_measurement_theta_min 11.5
_cell_volume 738.40(9)
_computing_structure_refinement FULLPROF
_diffrn_ambient_temperature 297(2)
_diffrn_measurement_device_type 'ILL D20 two-axis diffractometer'
_diffrn_radiation_type neutron
_diffrn_radiation_wavelength 1.86727
_diffrn_source 'nuclear reactor'
_diffrn_source_type 'constant wave length neutron diffraction'
_pd_char_colour grey
_pd_instr_location ' 'D20 diffractometer, ILL, Grenoble, France''
_pd_meas_2theta_range_inc 0.050086
_pd_meas_2theta_range_max 150.15240
_pd_meas_2theta_range_min 0.00240
_pd_meas_number_of_points 3000
_pd_proc_2theta_range_inc 0.050086
_pd_proc_2theta_range_max 150.1134
_pd_proc_2theta_range_min -0.0366
_pd_proc_ls_pref_orient_corr ' ?'
_pd_proc_ls_prof_R_factor 4.1336
_pd_proc_ls_prof_wR_expected 1.2106
_pd_proc_ls_prof_wR_factor 5.5939
_pd_proc_wavelength 1.867270
_pd_spec_mounting ' '6mm vanadium container''
_pd_spec_mount_mode transmission
_pd_spec_shape cylinder
_refine_ls_goodness_of_fit_all 4.63
_refine_ls_number_parameters 49
_refine_ls_number_reflns 556
_refine_ls_number_restraints 0
_refine_ls_R_I_factor 4.4566
_refine_ls_shift/su_max 0.05
_cod_data_source_file SrGeDx_ILL.cif
_cod_data_source_block SrGeDx
_cod_depositor_comments
;
The following automatic conversions were performed:

'_symmetry_cell_setting' value 'Orthorhombic' changed to
'orthorhombic' according to the built-in table from CIF Core
dictionary named 'cif_core.dic' version 2.4.1 from 2010-06-29.

Automatic conversion script
Id: cif_fix_values 4624 2016-04-14 12:54:50Z antanas 
;
_cod_original_formula_sum 'D1.20 Ge1 Sr1'
_cod_database_code 4345254
_pd_proc_ls_prof_cr_factor 8.2948
_pd_proc_ls_prof_cwr_factor 10.1671
_pd_proc_ls_prof_cwr_expected 2.2004
_pd_proc_ls_prof_chi2 21.3501
_pd_proc_ls_prof_echi2 21.3501

loop_
_symmetry_equiv_pos_as_xyz
x,y,z
x+1/2,-y+1/2,-z+1/2
-x,y+1/2,-z
-x+1/2,-y,z+1/2
-x,-y,-z
-x+1/2,y+1/2,z+1/2
x,-y+1/2,z
x+1/2,y,-z+1/2

loop_
_atom_site_label
_atom_site_fract_x
_atom_site_fract_y
_atom_site_fract_z
_atom_site_U_iso_or_equiv
_atom_site_occupancy
_atom_site_adp_type
_atom_site_type_symbol
Sr1 0.3153(4) 0.25000 0.3415(6) 0.0046(11) 1.00000 Uiso Sr
Sr2 0.3398(3) 0.25000 0.6480(6) 0.0046(11) 1.00000 Uiso Sr
Sr3 0.3655(4) 0.25000 0.0122(4) 0.0046(11) 1.00000 Uiso Sr
Ge1 0.0403(4) 0.25000 0.7410(3) 0.0084(9) 1.00000 Uiso Ge
Ge2 0.0470(4) 0.25000 0.3125(3) 0.0084(9) 1.00000 Uiso Ge
Ge3 0.5451(3) 0.25000 0.5288(4) 0.0084(9) 1.00000 Uiso Ge
D1 0.2240(4) 0.25000 0.5040(5) 0.0153(13) 1.00000 Uiso D
D2 0.2546(4) 0.25000 0.1570(6) 0.0153(13) 1.00000 Uiso D
D3 0.2765(4) 0.25000 0.8383(6) 0.0153(13) 1.00000 Uiso D
D4 0.0380(8) 0.25000 0.4397(7) 0.0153(13) 0.592(10) Uiso D

loop_
_atom_type_symbol
_atom_type_scat_length_neutron
_atom_type_scat_source
Sr 0.70200 V.F._Sears_Neutron_News_3_26_(1992)
Ge 0.81850 V.F._Sears_Neutron_News_3_26_(1992)
D 0.66710 V.F._Sears_Neutron_News_3_26_(1992)

loop_
_geom_angle_atom_site_label_1
_geom_angle_atom_site_label_2
_geom_angle_atom_site_label_3
_geom_angle
_geom_angle_site_symmetry_1
_geom_angle_site_symmetry_3
Ge1 Sr1 Ge1 77.95(17) 4_554 4_564
Ge1 Sr1 Ge3 49.47(18) 4_554 3_646
Ge1 Sr1 Ge3 96.80(18) 4_554 3_656
Ge1 Sr1 D1 134.4(4) 4_554 1_555
Ge1 Sr1 D2 85.6(3) 4_554 1_555
Ge1 Sr1 D3 82.2(3) 4_554 4_554
Ge1 Sr1 D3 154.2(3) 4_554 4_564
Ge1 Sr1 Ge3 96.80(18) 4_564 3_646
Ge1 Sr1 Ge3 49.47(18) 4_564 3_656
Ge1 Sr1 D1 134.4(4) 4_564 1_555
Ge1 Sr1 D2 85.6(3) 4_564 1_555
Ge1 Sr1 D3 154.2(3) 4_564 4_554
Ge1 Sr1 D3 82.2(3) 4_564 4_564
Ge3 Sr1 Ge3 75.27(15) 3_646 3_656
Ge3 Sr1 D1 89.9(3) 3_646 1_555
Ge3 Sr1 D2 132.6(4) 3_646 1_555
Ge3 Sr1 D3 82.5(3) 3_646 4_554
Ge3 Sr1 D3 150.9(3) 3_646 4_564
Ge3 Sr1 D1 89.9(3) 3_656 1_555
Ge3 Sr1 D2 132.6(4) 3_656 1_555
Ge3 Sr1 D3 150.9(3) 3_656 4_554
Ge3 Sr1 D3 82.5(3) 3_656 4_564
D1 Sr1 D2 121.4(5) 1_555 1_555
D1 Sr1 D3 71.4(3) 1_555 4_554
D1 Sr1 D3 71.4(3) 1_555 4_564
D2 Sr1 D3 76.4(3) 1_555 4_554
D2 Sr1 D3 76.4(3) 1_555 4_564
D3 Sr1 D3 110.73(16) 4_554 4_564
Ge1 Sr2 Ge3 47.72(19) 2_556 1_555
Ge1 Sr2 Ge3 76.8(2) 2_556 3_646
Ge1 Sr2 Ge3 76.8(2) 2_556 3_656
Ge1 Sr2 D1 159.2(4) 2_556 1_555
Ge1 Sr2 D2 120.9(3) 2_556 4_555
Ge1 Sr2 D2 120.9(3) 2_556 4_565
Ge1 Sr2 D3 89.7(4) 2_556 1_555
Ge2 Sr2 Ge2 75.69(15) 4_555 4_565
Ge2 Sr2 Ge3 76.61(19) 4_555 1_555
Ge2 Sr2 Ge3 74.42(19) 4_555 3_646
Ge2 Sr2 Ge3 117.48(19) 4_555 3_656
Ge2 Sr2 D1 141.9(4) 4_555 1_555
Ge2 Sr2 D2 77.1(3) 4_555 4_555
Ge2 Sr2 D2 140.9(3) 4_555 4_565
Ge2 Sr2 D3 70.1(3) 4_555 1_555
Ge2 Sr2 Ge3 76.61(19) 4_565 1_555
Ge2 Sr2 Ge3 117.48(19) 4_565 3_646
Ge2 Sr2 Ge3 74.42(19) 4_565 3_656
Ge2 Sr2 D1 141.9(4) 4_565 1_555
Ge2 Sr2 D2 140.9(3) 4_565 4_555
Ge2 Sr2 D2 77.1(3) 4_565 4_565
Ge2 Sr2 D3 70.1(3) 4_565 1_555
Ge3 Sr2 D1 111.5(3) 1_555 1_555
Ge3 Sr2 D2 123.0(3) 1_555 4_555
Ge3 Sr2 D2 123.0(3) 1_555 4_565
Ge3 Sr2 D3 137.5(4) 1_555 1_555
Ge3 Sr2 Ge3 73.01(15) 3_646 3_656
Ge3 Sr2 D1 86.6(3) 3_646 1_555
Ge3 Sr2 D2 80.8(3) 3_646 4_555
Ge3 Sr2 D2 144.0(3) 3_646 4_565
Ge3 Sr2 D3 140.3(4) 3_646 1_555
Ge3 Sr2 D1 86.6(3) 3_656 1_555
Ge3 Sr2 D2 144.0(3) 3_656 4_555
Ge3 Sr2 D2 80.8(3) 3_656 4_565
Ge3 Sr2 D3 140.3(4) 3_656 1_555
D1 Sr2 D2 67.3(3) 1_555 4_555
D1 Sr2 D2 67.3(3) 1_555 4_565
D1 Sr2 D3 111.0(5) 1_555 1_555
D2 Sr2 D2 109.10(14) 4_555 4_565
D2 Sr2 D3 74.5(3) 4_555 1_555
D2 Sr2 D3 74.5(3) 4_565 1_555
Ge2 Sr3 Ge2 96.1(2) 2_555 4_554
Ge2 Sr3 Ge2 96.1(2) 2_555 4_564
Ge2 Sr3 D1 118.0(3) 2_555 4_554
Ge2 Sr3 D1 118.0(3) 2_555 4_564
Ge2 Sr3 D2 97.5(4) 2_555 1_555
Ge2 Sr3 D3 160.3(4) 2_555 1_554
Ge2 Sr3 D4 75.7(3) 2_555 4_554
Ge2 Sr3 D4 75.7(3) 2_555 4_564
Ge2 Sr3 Ge2 73.31(13) 4_554 4_564
Ge2 Sr3 D1 72.3(2) 4_554 4_554
Ge2 Sr3 D1 133.3(2) 4_554 4_564
Ge2 Sr3 D2 140.7(4) 4_554 1_555
Ge2 Sr3 D3 68.3(3) 4_554 1_554
Ge2 Sr3 D4 76.4(4) 4_554 2_555
Ge2 Sr3 D4 90.6(2) 4_554 4_564
Ge2 Sr3 D1 133.3(2) 4_564 4_554
Ge2 Sr3 D1 72.3(2) 4_564 4_564
Ge2 Sr3 D2 140.7(4) 4_564 1_555
Ge2 Sr3 D3 68.3(3) 4_564 1_554
Ge2 Sr3 D4 76.4(4) 4_564 2_555
Ge2 Sr3 D4 90.6(2) 4_564 4_554
D1 Sr3 D1 111.97(16) 4_554 4_564
D1 Sr3 D2 68.7(3) 4_554 1_555
D1 Sr3 D3 70.2(3) 4_554 1_554
D1 Sr3 D4 123.6(6) 4_554 2_555
D1 Sr3 D4 70.3(4) 4_554 4_554
D1 Sr3 D4 158.6(4) 4_554 4_564
D1 Sr3 D2 68.7(3) 4_564 1_555
D1 Sr3 D3 70.2(3) 4_564 1_554
D1 Sr3 D4 123.6(6) 4_564 2_555
D1 Sr3 D4 158.6(4) 4_564 4_554
D1 Sr3 D4 70.3(4) 4_564 4_564
D2 Sr3 D3 102.3(5) 1_555 1_554
D2 Sr3 D4 122.2(6) 1_555 2_555
D2 Sr3 D4 128.4(5) 1_555 4_554
D2 Sr3 D4 128.4(5) 1_555 4_564
D3 Sr3 D4 135.5(6) 1_554 2_555
D3 Sr3 D4 91.9(4) 1_554 4_554
D3 Sr3 D4 91.9(4) 1_554 4_564
D4 Sr3 D4 61.7(4) 2_555 4_554
D4 Sr3 D4 61.7(4) 2_555 4_564
D4 Sr3 D4 99.9(3) 4_554 4_564
Sr1 Ge1 Sr1 77.95(17) 4_555 4_565
Sr1 Ge1 Sr2 118.7(3) 4_555 2_456
Sr1 Ge1 Ge2 87.0(3) 4_555 3_546
Sr1 Ge1 Ge2 164.9(3) 4_555 3_556
Sr1 Ge1 Ge3 67.1(2) 4_555 2_456
Sr1 Ge1 D4 96.1(4) 4_555 3_546
Sr1 Ge1 D4 155.0(4) 4_555 3_556
Sr1 Ge1 Sr2 118.7(3) 4_565 2_456
Sr1 Ge1 Ge2 164.9(3) 4_565 3_546
Sr1 Ge1 Ge2 87.0(3) 4_565 3_556
Sr1 Ge1 Ge3 67.1(2) 4_565 2_456
Sr1 Ge1 D4 155.0(4) 4_565 3_546
Sr1 Ge1 D4 96.1(4) 4_565 3_556
Sr2 Ge1 Ge2 67.2(2) 2_456 3_546
Sr2 Ge1 Ge2 67.2(2) 2_456 3_556
Sr2 Ge1 Ge3 68.2(2) 2_456 2_456
Sr2 Ge1 D4 85.6(3) 2_456 3_546
Sr2 Ge1 D4 85.6(3) 2_456 3_556
Ge2 Ge1 Ge2 107.90(15) 3_546 3_556
Ge2 Ge1 Ge3 105.5(3) 3_546 2_456
Ge2 Ge1 D4 98.3(2) 3_546 3_556
Ge2 Ge1 Ge3 105.5(3) 3_556 2_456
Ge2 Ge1 D4 98.3(2) 3_556 3_546
Ge3 Ge1 D4 133.2(4) 2_456 3_546
Ge3 Ge1 D4 133.2(4) 2_456 3_556
D4 Ge1 D4 79.0(2) 3_546 3_556
Sr2 Ge2 Sr2 75.69(15) 4_554 4_564
Sr2 Ge2 Sr3 140.7(3) 4_554 2_455
Sr2 Ge2 Sr3 80.9(2) 4_554 4_555
Sr2 Ge2 Sr3 125.1(2) 4_554 4_565
Sr2 Ge2 Ge1 68.3(2) 4_554 3_546
Sr2 Ge2 Ge1 128.5(2) 4_554 3_556
Sr2 Ge2 D3 90.3(2) 4_554 4_564
Sr2 Ge2 D4 129.6(6) 4_554 1_555
Sr2 Ge2 Sr3 140.7(3) 4_564 2_455
Sr2 Ge2 Sr3 125.1(2) 4_564 4_555
Sr2 Ge2 Sr3 80.9(2) 4_564 4_565
Sr2 Ge2 Ge1 128.5(2) 4_564 3_546
Sr2 Ge2 Ge1 68.3(2) 4_564 3_556
Sr2 Ge2 D3 90.3(2) 4_564 4_554
Sr2 Ge2 D4 129.6(6) 4_564 1_555
Sr3 Ge2 Sr3 83.9(2) 2_455 4_555
Sr3 Ge2 Sr3 83.9(2) 2_455 4_565
Sr3 Ge2 Ge1 74.3(2) 2_455 3_546
Sr3 Ge2 Ge1 74.3(2) 2_455 3_556
Sr3 Ge2 D3 125.5(3) 2_455 4_554
Sr3 Ge2 D3 125.5(3) 2_455 4_564
Sr3 Ge2 D4 47.8(5) 2_455 1_555
Sr3 Ge2 Sr3 73.31(13) 4_555 4_565
Sr3 Ge2 Ge1 84.5(2) 4_555 3_546
Sr3 Ge2 Ge1 150.3(2) 4_555 3_556
Sr3 Ge2 D3 88.95(18) 4_555 4_564
Sr3 Ge2 D4 48.6(4) 4_555 1_555
Sr3 Ge2 Ge1 150.3(2) 4_565 3_546
Sr3 Ge2 Ge1 84.5(2) 4_565 3_556
Sr3 Ge2 D3 88.95(18) 4_565 4_554
Sr3 Ge2 D4 48.6(4) 4_565 1_555
Ge1 Ge2 Ge1 107.90(15) 3_546 3_556
Ge1 Ge2 D3 87.8(3) 3_546 4_554
Ge1 Ge2 D3 158.4(3) 3_546 4_564
Ge1 Ge2 D4 101.8(5) 3_546 1_555
Ge1 Ge2 D3 158.4(3) 3_556 4_554
Ge1 Ge2 D3 87.8(3) 3_556 4_564
Ge1 Ge2 D4 101.8(5) 3_556 1_555
D3 Ge2 D3 73.62(17) 4_554 4_564
D3 Ge2 D4 88.9(6) 4_554 1_555
D3 Ge2 D4 88.9(6) 4_564 1_555
Sr1 Ge3 Sr1 75.27(15) 3_646 3_656
Sr1 Ge3 Sr2 113.1(3) 3_646 1_555
Sr1 Ge3 Sr2 66.0(2) 3_646 3_646
Sr1 Ge3 Sr2 108.7(2) 3_646 3_656
Sr1 Ge3 Ge1 63.4(2) 3_646 2_556
Sr1 Ge3 Ge3 89.2(3) 3_646 3_646
Sr1 Ge3 Ge3 163.4(3) 3_646 3_656
Sr1 Ge3 Sr2 113.1(3) 3_656 1_555
Sr1 Ge3 Sr2 108.7(2) 3_656 3_646
Sr1 Ge3 Sr2 66.0(2) 3_656 3_656
Sr1 Ge3 Ge1 63.4(2) 3_656 2_556
Sr1 Ge3 Ge3 163.4(3) 3_656 3_646
Sr1 Ge3 Ge3 89.2(3) 3_656 3_656
Sr2 Ge3 Sr2 136.4(3) 1_555 3_646
Sr2 Ge3 Sr2 136.4(3) 1_555 3_656
Sr2 Ge3 Ge1 64.1(2) 1_555 2_556
Sr2 Ge3 Ge3 67.6(2) 1_555 3_646
Sr2 Ge3 Ge3 67.6(2) 1_555 3_656
Sr2 Ge3 Sr2 73.01(15) 3_646 3_656
Sr2 Ge3 Ge1 129.1(3) 3_646 2_556
Sr2 Ge3 Ge3 68.8(2) 3_646 3_646
Sr2 Ge3 Ge3 125.9(2) 3_646 3_656
Sr2 Ge3 Ge1 129.1(3) 3_656 2_556
Sr2 Ge3 Ge3 125.9(2) 3_656 3_646
Sr2 Ge3 Ge3 68.8(2) 3_656 3_656
Ge1 Ge3 Ge3 104.8(2) 2_556 3_646
Ge1 Ge3 Ge3 104.8(2) 2_556 3_656
Ge3 Ge3 Ge3 105.68(13) 3_646 3_656
Sr1 D1 Sr2 98.4(5) 1_555 1_555
Sr1 D1 Sr3 111.0(4) 1_555 4_555
Sr1 D1 Sr3 111.0(4) 1_555 4_565
Sr1 D1 D2 117.9(4) 1_555 4_555
Sr1 D1 D2 117.9(4) 1_555 4_565
Sr1 D1 D3 55.7(3) 1_555 4_554
Sr1 D1 D3 55.7(3) 1_555 4_564
Sr1 D1 D4 110.7(6) 1_555 1_555
Sr2 D1 Sr3 111.9(3) 1_555 4_555
Sr2 D1 Sr3 111.9(3) 1_555 4_565
Sr2 D1 D2 56.8(3) 1_555 4_555
Sr2 D1 D2 56.8(3) 1_555 4_565
Sr2 D1 D3 119.2(4) 1_555 4_554
Sr2 D1 D3 119.2(4) 1_555 4_564
Sr2 D1 D4 151.0(6) 1_555 1_555
Sr3 D1 Sr3 111.97(16) 4_555 4_565
Sr3 D1 D2 55.1(2) 4_555 4_555
Sr3 D1 D2 130.7(2) 4_555 4_565
Sr3 D1 D3 55.4(2) 4_555 4_554
Sr3 D1 D3 128.4(2) 4_555 4_564
Sr3 D1 D4 58.1(3) 4_555 1_555
Sr3 D1 D2 130.7(2) 4_565 4_555
Sr3 D1 D2 55.1(2) 4_565 4_565
Sr3 D1 D3 128.4(2) 4_565 4_554
Sr3 D1 D3 55.4(2) 4_565 4_564
Sr3 D1 D4 58.1(3) 4_565 1_555
D2 D1 D2 95.27(18) 4_555 4_565
D2 D1 D3 86.2(3) 4_555 4_554
D2 D1 D3 172.9(3) 4_555 4_564
D2 D1 D4 106.7(5) 4_555 1_555
D2 D1 D3 172.9(3) 4_565 4_554
D2 D1 D3 86.2(3) 4_565 4_564
D2 D1 D4 106.7(5) 4_565 1_555
D3 D1 D3 91.61(19) 4_554 4_564
D3 D1 D4 79.4(4) 4_554 1_555
D3 D1 D4 79.4(4) 4_564 1_555
Sr1 D2 Sr2 105.3(4) 1_555 4_554
Sr1 D2 Sr2 105.3(4) 1_555 4_564
Sr1 D2 Sr3 112.7(5) 1_555 1_555
Sr1 D2 D1 124.4(4) 1_555 4_554
Sr1 D2 D1 124.4(4) 1_555 4_564
Sr1 D2 D3 53.0(3) 1_555 4_554
Sr1 D2 D3 53.0(3) 1_555 4_564
Sr2 D2 Sr2 109.10(14) 4_554 4_564
Sr2 D2 Sr3 112.0(3) 4_554 1_555
Sr2 D2 D1 55.8(2) 4_554 4_554
Sr2 D2 D1 130.0(2) 4_554 4_564
Sr2 D2 D3 52.3(3) 4_554 4_554
Sr2 D2 D3 119.4(3) 4_554 4_564
Sr2 D2 Sr3 112.0(3) 4_564 1_555
Sr2 D2 D1 130.0(2) 4_564 4_554
Sr2 D2 D1 55.8(2) 4_564 4_564
Sr2 D2 D3 119.4(3) 4_564 4_554
Sr2 D2 D3 52.3(3) 4_564 4_564
Sr3 D2 D1 56.2(3) 1_555 4_554
Sr3 D2 D1 56.2(3) 1_555 4_564
Sr3 D2 D3 128.6(4) 1_555 4_554
Sr3 D2 D3 128.6(4) 1_555 4_564
D1 D2 D1 95.27(18) 4_554 4_564
D1 D2 D3 89.8(3) 4_554 4_554
D1 D2 D3 174.7(3) 4_554 4_564
D1 D2 D3 174.7(3) 4_564 4_554
D1 D2 D3 89.8(3) 4_564 4_564
D3 D2 D3 85.11(20) 4_554 4_564
Sr1 D3 Sr1 110.73(16) 4_555 4_565
Sr1 D3 Sr2 103.7(4) 4_555 1_555
Sr1 D3 Sr3 107.4(4) 4_555 1_556
Sr1 D3 Ge2 87.7(3) 4_555 4_555
Sr1 D3 Ge2 161.1(3) 4_555 4_565
Sr1 D3 D1 53.0(2) 4_555 4_555
Sr1 D3 D1 125.3(2) 4_555 4_565
Sr1 D3 D2 50.6(3) 4_555 4_555
Sr1 D3 D2 118.5(3) 4_555 4_565
Sr1 D3 Sr2 103.7(4) 4_565 1_555
Sr1 D3 Sr3 107.4(4) 4_565 1_556
Sr1 D3 Ge2 161.1(3) 4_565 4_555
Sr1 D3 Ge2 87.7(3) 4_565 4_565
Sr1 D3 D1 125.3(2) 4_565 4_555
Sr1 D3 D1 53.0(2) 4_565 4_565
Sr1 D3 D2 118.5(3) 4_565 4_555
Sr1 D3 D2 50.6(3) 4_565 4_565
Sr2 D3 Sr3 123.6(5) 1_555 1_556
Sr2 D3 Ge2 66.7(3) 1_555 4_555
Sr2 D3 Ge2 66.7(3) 1_555 4_565
Sr2 D3 D1 130.0(4) 1_555 4_555
Sr2 D3 D1 130.0(4) 1_555 4_565
Sr2 D3 D2 53.2(3) 1_555 4_555
Sr2 D3 D2 53.2(3) 1_555 4_565
Sr3 D3 Ge2 68.9(3) 1_556 4_555
Sr3 D3 Ge2 68.9(3) 1_556 4_565
Sr3 D3 D1 54.5(3) 1_556 4_555
Sr3 D3 D1 54.5(3) 1_556 4_565
Sr3 D3 D2 133.5(4) 1_556 4_555
Sr3 D3 D2 133.5(4) 1_556 4_565
Ge2 D3 Ge2 73.62(17) 4_555 4_565
Ge2 D3 D1 68.6(2) 4_555 4_555
Ge2 D3 D1 119.7(2) 4_555 4_565
Ge2 D3 D2 69.8(3) 4_555 4_555
Ge2 D3 D2 117.8(3) 4_555 4_565
Ge2 D3 D1 119.7(2) 4_565 4_555
Ge2 D3 D1 68.6(2) 4_565 4_565
Ge2 D3 D2 117.8(3) 4_565 4_555
Ge2 D3 D2 69.8(3) 4_565 4_565
D1 D3 D1 91.61(19) 4_555 4_565
D1 D3 D2 90.9(3) 4_555 4_555
D1 D3 D2 170.4(3) 4_555 4_565
D1 D3 D2 170.4(3) 4_565 4_555
D1 D3 D2 90.9(3) 4_565 4_565
D2 D3 D2 85.11(20) 4_555 4_565
Sr3 D4 Sr3 118.3(4) 2_455 4_555
Sr3 D4 Sr3 118.3(4) 2_455 4_565
Sr3 D4 Ge1 77.1(3) 2_455 3_546
Sr3 D4 Ge1 77.1(3) 2_455 3_556
Sr3 D4 Ge2 107.5(6) 2_455 1_555
Sr3 D4 D1 152.6(5) 2_455 1_555
Sr3 D4 D4 58.4(4) 2_455 3_546
Sr3 D4 D4 58.4(4) 2_455 3_556
Sr3 D4 Sr3 99.9(3) 4_555 4_565
Sr3 D4 Ge1 86.6(3) 4_555 3_546
Sr3 D4 Ge1 156.1(3) 4_555 3_556
Sr3 D4 Ge2 105.9(5) 4_555 1_555
Sr3 D4 D1 51.6(3) 4_555 1_555
Sr3 D4 D4 59.9(4) 4_555 3_546
Sr3 D4 D4 129.1(4) 4_555 3_556
Sr3 D4 Ge1 156.1(3) 4_565 3_546
Sr3 D4 Ge1 86.6(3) 4_565 3_556
Sr3 D4 Ge2 105.9(5) 4_565 1_555
Sr3 D4 D1 51.6(3) 4_565 1_555
Sr3 D4 D4 129.1(4) 4_565 3_546
Sr3 D4 D4 59.9(4) 4_565 3_556
Ge1 D4 Ge1 79.0(2) 3_546 3_556
Ge1 D4 Ge2 50.4(4) 3_546 1_555
Ge1 D4 D1 122.5(4) 3_546 1_555
Ge1 D4 D4 74.0(3) 3_546 3_546
Ge1 D4 D4 131.7(3) 3_546 3_556
Ge1 D4 Ge2 50.4(4) 3_556 1_555
Ge1 D4 D1 122.5(4) 3_556 1_555
Ge1 D4 D4 131.7(3) 3_556 3_546
Ge1 D4 D4 74.0(3) 3_556 3_556
Ge2 D4 D1 99.9(6) 1_555 1_555
Ge2 D4 D4 124.0(6) 1_555 3_546
Ge2 D4 D4 124.0(6) 1_555 3_556
D1 D4 D4 105.8(5) 1_555 3_546
D1 D4 D4 105.8(5) 1_555 3_556
D4 D4 D4 95.4(3) 3_546 3_556

loop_
_geom_bond_atom_site_label_1
_geom_bond_atom_site_label_2
_geom_bond_distance
_geom_bond_site_symmetry_2
Sr1 Ge1 3.227(7) 4_554
Sr1 Ge1 3.227(7) 4_564
Sr1 Ge3 3.324(6) 3_646
Sr1 Ge3 3.324(6) 3_656
Sr1 D1 2.385(9) 1_555
Sr1 D2 2.385(10) 1_555
Sr1 D3 2.467(5) 4_554
Sr1 D3 2.467(5) 4_564
Sr2 Ge1 3.335(8) 2_556
Sr2 Ge2 3.309(6) 4_555
Sr2 Ge2 3.309(6) 4_565
Sr2 Ge3 3.441(7) 1_555
Sr2 Ge3 3.412(6) 3_646
Sr2 Ge3 3.412(6) 3_656
Sr2 D1 2.463(8) 1_555
Sr2 D2 2.492(4) 4_555
Sr2 D2 2.492(4) 4_565
Sr2 D3 2.464(10) 1_555
Sr3 Ge2 3.470(8) 2_555
Sr3 Ge2 3.401(5) 4_554
Sr3 Ge2 3.401(5) 4_564
Sr3 D1 2.449(5) 4_554
Sr3 D1 2.449(5) 4_564
Sr3 D2 2.417(9) 1_555
Sr3 D3 2.477(9) 1_554
Sr3 D4 2.696(14) 2_555
Sr3 D4 2.653(8) 4_554
Sr3 D4 2.653(8) 4_564
Ge1 Sr1 3.227(7) 4_555
Ge1 Sr1 3.227(7) 4_565
Ge1 Sr2 3.335(8) 2_456
Ge1 Ge2 2.511(5) 3_546
Ge1 Ge2 2.511(5) 3_556
Ge1 Ge3 2.743(6) 2_456
Ge1 D4 3.191(8) 3_546
Ge1 D4 3.191(8) 3_556
Ge2 Sr2 3.309(6) 4_554
Ge2 Sr2 3.309(6) 4_564
Ge2 Sr3 3.470(8) 2_455
Ge2 Sr3 3.401(5) 4_555
Ge2 Sr3 3.401(5) 4_565
Ge2 Ge1 2.511(5) 3_546
Ge2 Ge1 2.511(5) 3_556
Ge2 D3 3.388(7) 4_554
Ge2 D3 3.388(7) 4_564
Ge2 D4 1.521(9) 1_555
Ge3 Sr1 3.324(6) 3_646
Ge3 Sr1 3.324(6) 3_656
Ge3 Sr2 3.441(7) 1_555
Ge3 Sr2 3.412(6) 3_646
Ge3 Sr2 3.412(6) 3_656
Ge3 Ge1 2.743(6) 2_556
Ge3 Ge3 2.547(4) 3_646
Ge3 Ge3 2.547(4) 3_656
D1 Sr1 2.385(9) 1_555
D1 Sr2 2.463(8) 1_555
D1 Sr3 2.449(5) 4_555
D1 Sr3 2.449(5) 4_565
D1 D2 2.747(6) 4_555
D1 D2 2.747(6) 4_565
D1 D3 2.831(6) 4_554
D1 D3 2.831(6) 4_564
D1 D4 2.942(13) 1_555
D2 Sr1 2.385(10) 1_555
D2 Sr2 2.492(4) 4_554
D2 Sr2 2.492(4) 4_564
D2 Sr3 2.417(9) 1_555
D2 D1 2.747(6) 4_554
D2 D1 2.747(6) 4_564
D2 D3 3.002(7) 4_554
D2 D3 3.002(7) 4_564
D3 Sr1 2.467(5) 4_555
D3 Sr1 2.467(5) 4_565
D3 Sr2 2.464(10) 1_555
D3 Sr3 2.477(9) 1_556
D3 Ge2 3.388(7) 4_555
D3 Ge2 3.388(7) 4_565
D3 D1 2.831(6) 4_555
D3 D1 2.831(6) 4_565
D3 D2 3.002(7) 4_555
D3 D2 3.002(7) 4_565
D4 Sr3 2.696(14) 2_455
D4 Sr3 2.653(8) 4_555
D4 Sr3 2.653(8) 4_565
D4 Ge1 3.191(8) 3_546
D4 Ge1 3.191(8) 3_556
D4 Ge2 1.521(9) 1_555
D4 D1 2.942(13) 1_555
D4 D4 2.744(10) 3_546
D4 D4 2.744(10) 3_556
